data_7210662
loop_
_publ_author_name
'Li, Meng-Yuan'
'Sevov, Slavi C.'

_publ_section_title
;
 Synthesis, characterization, and magnetic studies of a series of
 metal--mellitate coordination polymers
;
_journal_issue 6
_journal_name_full CrystEngComm
_journal_page_first 1225
_journal_paper_doi 10.1039/c2ce26866c
_journal_volume 15
_journal_year 2013
_chemical_formula_sum 'C72 H44 Mn4 N8 O28'
_chemical_formula_weight 1688.91
_chemical_name_common (Mn2(H2mel)(phen)2(H2O)2)
_chemical_name_systematic
;
?
;
_space_group_IT_number 14
_symmetry_cell_setting monoclinic
_symmetry_space_group_name_Hall '-P 2yn'
_symmetry_space_group_name_H-M 'P 1 21/n 1'
_atom_sites_solution_hydrogens geom
_atom_sites_solution_primary direct
_atom_sites_solution_secondary difmap
_audit_creation_method SHELXL-97
_cell_angle_alpha 90.00
_cell_angle_beta 94.617(2)
_cell_angle_gamma 90.00
_cell_formula_units_Z 2
_cell_length_a 9.0764(3)
_cell_length_b 21.9597(8)
_cell_length_c 16.5364(6)
_cell_measurement_reflns_used 2619
_cell_measurement_temperature 200(2)
_cell_measurement_theta_max 70.36
_cell_measurement_theta_min 4.03
_cell_volume 3285.3(2)
_computing_structure_refinement 'SHELXL-97 (Sheldrick, 2008)'
_computing_structure_solution 'SHELXS-97 (Sheldrick, 2008)'
_diffrn_ambient_temperature 200(2)
_diffrn_measured_fraction_theta_full 0.967
_diffrn_measured_fraction_theta_max 0.967
_diffrn_measurement_device_type 'Bruker APEX-II CCD'
_diffrn_measurement_method '\f and \w scans'
_diffrn_radiation_monochromator graphite
_diffrn_radiation_source 'fine-focus sealed tube'
_diffrn_radiation_type CuK\a
_diffrn_radiation_wavelength 1.54178
_diffrn_reflns_av_R_equivalents 0.0000
_diffrn_reflns_av_sigmaI/netI 0.0235
_diffrn_reflns_limit_h_max 11
_diffrn_reflns_limit_h_min -11
_diffrn_reflns_limit_k_max 26
_diffrn_reflns_limit_k_min 0
_diffrn_reflns_limit_l_max 20
_diffrn_reflns_limit_l_min 0
_diffrn_reflns_number 6167
_diffrn_reflns_theta_full 71.34
_diffrn_reflns_theta_max 71.34
_diffrn_reflns_theta_min 3.35
_exptl_absorpt_coefficient_mu 6.989
_exptl_absorpt_correction_T_max 0.753
_exptl_absorpt_correction_T_min 0.610
_exptl_absorpt_correction_type multi-scan
_exptl_absorpt_process_details 'Blessing, R.H. (1995) Acta Cryst. A51, 33-38'
_exptl_crystal_colour yellow
_exptl_crystal_density_diffrn 1.707
_exptl_crystal_density_method 'not measured'
_exptl_crystal_description block
_exptl_crystal_F_000 1712
_exptl_crystal_size_max 0.050
_exptl_crystal_size_mid 0.043
_exptl_crystal_size_min 0.031
_refine_diff_density_max 1.619
_refine_diff_density_min -0.640
_refine_diff_density_rms 0.070
_refine_ls_extinction_method none
_refine_ls_goodness_of_fit_ref 1.056
_refine_ls_hydrogen_treatment mixed
_refine_ls_matrix_type full
_refine_ls_number_parameters 753
_refine_ls_number_reflns 6167
_refine_ls_number_restraints 4
_refine_ls_restrained_S_all 1.056
_refine_ls_R_factor_all 0.0522
_refine_ls_R_factor_gt 0.0458
_refine_ls_shift/su_max 0.001
_refine_ls_shift/su_mean 0.000
_refine_ls_structure_factor_coef Fsqd
_refine_ls_weighting_details 'calc w=1/[\s^2^(Fo^2^)+(0.0474P)^2^+6.6520P] where P=(Fo^2^+2Fc^2^)/3'
_refine_ls_weighting_scheme calc
_refine_ls_wR_factor_gt 0.1121
_refine_ls_wR_factor_ref 0.1154
_reflns_number_gt 5429
_reflns_number_total 6167
_reflns_threshold_expression >2sigma(I)
_cod_data_source_file c2ce26866c.txt
_cod_data_source_block twin5z
_cod_depositor_comments
;
The following automatic conversions were performed:

'_symmetry_cell_setting' value 'Monoclinic' changed to 'monoclinic'
according to /home/saulius/struct/CIF-dictionaries/cif_core.dic
dictionary named 'cif_core.dic' version 2.4.2 from 2011-04-26.

Automatic conversion script
Id: cif_fix_values 1891 2012-01-12 08:04:46Z andrius 
;
_cod_original_sg_symbol_H-M P2(1)/n
_cod_database_code 7210662

loop_
_symmetry_equiv_pos_as_xyz
'x, y, z'
'-x+1/2, y+1/2, -z+1/2'
'-x, -y, -z'
'x-1/2, -y-1/2, z-1/2'

loop_
_atom_site_label
_atom_site_type_symbol
_atom_site_fract_x
_atom_site_fract_y
_atom_site_fract_z
_atom_site_U_iso_or_equiv
_atom_site_adp_type
_atom_site_occupancy
_atom_site_symmetry_multiplicity
_atom_site_calc_flag
_atom_site_refinement_flags
_atom_site_disorder_assembly
_atom_site_disorder_group
Mn1 Mn 0.74947(6) 0.15811(2) 0.91424(3) 0.01662(12) Uani 1 1 d . . .
Mn2 Mn 0.71943(6) 0.33374(2) 0.90906(3) 0.01687(12) Uani 1 1 d . . .
O1 O 0.5986(3) 0.19568(12) 1.00049(15) 0.0298(6) Uani 1 1 d . A .
O2 O 0.5421(3) 0.28951(13) 0.95569(15) 0.0330(6) Uani 1 1 d . A .
O3 O 0.2864(3) 0.20603(12) 0.87371(14) 0.0305(6) Uani 1 1 d . . .
O4 O 0.1703(3) 0.29526(11) 0.87862(14) 0.0313(6) Uani 1 1 d . . .
H4 H 0.1463 0.2884 0.8294 0.047 Uiso 1 1 calc R . .
O5 O -0.0636(2) 0.20448(10) 0.96479(14) 0.0248(5) Uani 1 1 d . . .
O6 O -0.1032(3) 0.30312(11) 0.98858(15) 0.0276(6) Uani 1 1 d . . .
O9 O 0.2252(3) 0.20703(16) 1.29538(16) 0.0487(9) Uani 1 1 d . . .
O10 O 0.3013(3) 0.30360(13) 1.29737(16) 0.0397(7) Uani 1 1 d . . .
O11 O 0.5546(3) 0.20545(12) 1.23606(15) 0.0302(6) Uani 1 1 d . . .
O12 O 0.6434(3) 0.27483(15) 1.15421(17) 0.0389(7) Uani 1 1 d . . .
H12 H 0.7264 0.2608 1.1709 0.058 Uiso 1 1 calc R . .
C25 C 0.3872(4) 0.24604(13) 1.0456(2) 0.0169(7) Uani 1 1 d . A .
C26 C 0.2497(4) 0.25072(13) 1.0022(2) 0.0168(7) Uani 1 1 d . . .
C27 C 0.1203(3) 0.25654(12) 1.0421(2) 0.0157(6) Uani 1 1 d . . .
C28 C 0.1297(4) 0.25851(15) 1.1267(2) 0.0191(7) Uani 1 1 d . C .
C29 C 0.2662(4) 0.25269(14) 1.1709(2) 0.0194(7) Uani 1 1 d . . .
C30 C 0.3959(3) 0.24624(13) 1.1305(2) 0.0174(6) Uani 1 1 d . . .
C31 C 0.5235(4) 0.24306(16) 0.9977(2) 0.0212(7) Uani 1 1 d . . .
C32 C 0.2390(4) 0.24802(14) 0.9110(2) 0.0190(7) Uani 1 1 d . . .
C33 C -0.0290(3) 0.25533(13) 0.9941(2) 0.0167(6) Uani 1 1 d . . .
C34 C -0.0109(5) 0.2715(2) 1.1676(2) 0.0399(10) Uani 1 1 d . . .
C35 C 0.2674(4) 0.25455(17) 1.2629(2) 0.0260(8) Uani 1 1 d . . .
C36 C 0.5429(4) 0.24111(15) 1.1781(2) 0.0211(6) Uani 1 1 d . . .
N1A N 0.7652(7) 0.0876(3) 1.0185(4) 0.0231(12) Uani 0.50 1 d P A 1
N2A N 0.8265(7) 0.0660(3) 0.8642(4) 0.0244(12) Uani 0.50 1 d P A 1
C1A C 0.7399(9) 0.0997(4) 1.0952(4) 0.0338(17) Uani 0.50 1 d P A 1
H1AA H 0.7219 0.1406 1.1107 0.041 Uiso 0.50 1 calc PR A 1
C2A C 0.7395(10) 0.0531(4) 1.1537(5) 0.043(2) Uani 0.50 1 d P A 1
H2AA H 0.7239 0.0631 1.2082 0.052 Uiso 0.50 1 calc PR A 1
C3A C 0.7607(10) -0.0051(4) 1.1338(6) 0.045(2) Uani 0.50 1 d P A 1
H3AA H 0.7561 -0.0363 1.1733 0.054 Uiso 0.50 1 calc PR A 1
C4A C 0.7899(9) -0.0196(4) 1.0534(6) 0.0362(19) Uani 0.50 1 d P A 1
C5A C 0.7913(8) 0.0293(3) 0.9976(7) 0.0236(15) Uani 0.50 1 d P A 1
C6A C 0.8173(10) -0.0802(4) 1.0271(7) 0.049(2) Uani 0.50 1 d P A 1
H6AA H 0.8136 -0.1134 1.0636 0.059 Uiso 0.50 1 calc PR A 1
C7A C 0.8508(6) -0.09016(18) 0.9444(4) 0.0531(13) Uani 0.50 1 d P A 1
H7AA H 0.8767 -0.1298 0.9273 0.064 Uiso 0.50 1 calc PR A 1
C8A C 0.8456(9) -0.0431(4) 0.8906(6) 0.0367(19) Uani 0.50 1 d P A 1
C9A C 0.8227(11) 0.0170(5) 0.9153(8) 0.019(2) Uani 0.50 1 d P A 1
C10A C 0.8741(9) -0.0526(4) 0.8098(6) 0.044(2) Uani 0.50 1 d P A 1
H10A H 0.8891 -0.0927 0.7905 0.052 Uiso 0.50 1 calc PR A 1
C11A C 0.8802(9) -0.0047(4) 0.7593(5) 0.040(2) Uani 0.50 1 d P A 1
H11A H 0.9002 -0.0108 0.7044 0.048 Uiso 0.50 1 calc PR A 1
C12A C 0.8564(8) 0.0553(4) 0.7889(5) 0.0323(17) Uani 0.50 1 d P A 1
H12A H 0.8623 0.0887 0.7529 0.039 Uiso 0.50 1 calc PR A 1
N3A N 0.8489(11) 0.4174(5) 0.8733(6) 0.0229(18) Uani 0.50 1 d P B 1
N4A N 0.6588(10) 0.4113(6) 0.9895(8) 0.019(2) Uani 0.50 1 d P B 1
C13A C 0.9386(9) 0.4189(4) 0.8146(5) 0.0339(17) Uani 0.50 1 d P B 1
H13A H 0.9502 0.3833 0.7830 0.041 Uiso 0.50 1 calc PR B 1
C14A C 1.0182(9) 0.4719(4) 0.7972(6) 0.041(2) Uani 0.50 1 d P B 1
H14A H 1.0842 0.4713 0.7554 0.049 Uiso 0.50 1 calc PR B 1
C15A C 1.0002(10) 0.5241(4) 0.8405(6) 0.042(2) Uani 0.50 1 d P B 1
H15A H 1.0519 0.5602 0.8286 0.051 Uiso 0.50 1 calc PR B 1
C16A C 0.9035(13) 0.5233(5) 0.9031(7) 0.037(2) Uani 0.50 1 d P B 1
C17A C 0.826(3) 0.4667(9) 0.9179(8) 0.025(4) Uani 0.50 1 d P B 1
C18A C 0.873(2) 0.5736(8) 0.9525(9) 0.042(5) Uani 0.50 1 d P B 1
H18A H 0.9261 0.6103 0.9454 0.050 Uiso 0.50 1 calc PR B 1
C19A C 0.7752(17) 0.5728(8) 1.0089(14) 0.052(4) Uani 0.50 1 d P B 1
H19A H 0.7557 0.6089 1.0379 0.063 Uiso 0.50 1 calc PR B 1
C20A C 0.7004(12) 0.5178(4) 1.0249(6) 0.034(2) Uani 0.50 1 d P B 1
C21A C 0.7271(11) 0.4649(4) 0.9815(5) 0.022(2) Uiso 0.50 1 d P B 1
C22A C 0.5998(10) 0.5128(4) 1.0848(5) 0.040(2) Uani 0.50 1 d P B 1
H22A H 0.5783 0.5471 1.1170 0.048 Uiso 0.50 1 calc PR B 1
C23A C 0.5341(9) 0.4585(4) 1.0962(5) 0.0368(18) Uani 0.50 1 d P B 1
H23A H 0.4654 0.4545 1.1363 0.044 Uiso 0.50 1 calc PR B 1
C24A C 0.5671(10) 0.4083(3) 1.0491(4) 0.0282(16) Uani 0.50 1 d P B 1
H24A H 0.5226 0.3703 1.0598 0.034 Uiso 0.50 1 calc PR B 1
O7B O -0.1014(4) 0.22933(18) 1.1666(2) 0.0593(10) Uani 1 1 d . C 1
O8B O -0.0267(4) 0.32348(16) 1.19688(19) 0.0505(8) Uani 1 1 d . C 1
N1B N 0.7087(7) 0.0659(3) 0.9722(4) 0.0257(13) Uani 0.50 1 d P A 2
N2B N 0.9161(7) 0.0912(3) 0.8684(4) 0.0234(12) Uani 0.50 1 d P A 2
C1B C 0.6067(8) 0.0536(4) 1.0221(5) 0.0346(18) Uani 0.50 1 d P A 2
H1BA H 0.5511 0.0863 1.0418 0.042 Uiso 0.50 1 calc PR A 2
C2B C 0.5767(9) -0.0057(4) 1.0475(5) 0.043(2) Uani 0.50 1 d P . 2
H2BA H 0.5009 -0.0128 1.0827 0.052 Uiso 0.50 1 calc PR . 2
C3B C 0.6570(11) -0.0530(4) 1.0212(5) 0.044(2) Uani 0.50 1 d P A 2
H3BA H 0.6376 -0.0935 1.0377 0.052 Uiso 0.50 1 calc PR A 2
C4B C 0.7689(10) -0.0414(3) 0.9695(5) 0.0359(19) Uani 0.50 1 d P A 2
C5B C 0.7902(15) 0.0187(5) 0.9462(7) 0.022(2) Uani 0.50 1 d P A 2
C6B C 0.8508(6) -0.09016(18) 0.9444(4) 0.0531(13) Uani 0.50 1 d P A 2
H6BA H 0.8320 -0.1307 0.9609 0.064 Uiso 0.50 1 calc PR A 2
C7B C 0.9666(11) -0.0765(4) 0.8916(6) 0.048(2) Uani 0.50 1 d P A 2
H7BA H 1.0272 -0.1084 0.8743 0.057 Uiso 0.50 1 calc PR A 2
C8B C 0.9912(9) -0.0149(4) 0.8650(5) 0.0338(17) Uani 0.50 1 d P A 2
C9B C 0.9019(10) 0.0321(4) 0.8914(5) 0.0245(15) Uani 0.50 1 d P A 2
C10B C 1.1018(10) 0.0013(4) 0.8148(5) 0.044(2) Uani 0.50 1 d P A 2
H10B H 1.1642 -0.0290 0.7948 0.053 Uiso 0.50 1 calc PR A 2
C11B C 1.1194(9) 0.0615(5) 0.7946(5) 0.044(2) Uani 0.50 1 d P A 2
H11B H 1.1965 0.0733 0.7623 0.053 Uiso 0.50 1 calc PR A 2
C12B C 1.0239(8) 0.1047(4) 0.8217(5) 0.0335(17) Uani 0.50 1 d P A 2
H12B H 1.0361 0.1459 0.8062 0.040 Uiso 0.50 1 calc PR A 2
N3B N 0.8039(11) 0.4144(4) 0.8456(5) 0.0218(18) Uani 0.50 1 d P B 2
N4B N 0.7123(11) 0.4115(6) 0.9970(8) 0.023(2) Uani 0.50 1 d P B 2
C13B C 0.8443(9) 0.4159(4) 0.7692(5) 0.0334(17) Uani 0.50 1 d P B 2
H13B H 0.8339 0.3801 0.7370 0.040 Uiso 0.50 1 calc PR B 2
C14B C 0.9009(10) 0.4683(5) 0.7357(6) 0.047(2) Uani 0.50 1 d P B 2
H14B H 0.9287 0.4675 0.6816 0.057 Uiso 0.50 1 calc PR B 2
C15B C 0.9167(11) 0.5202(4) 0.7796(8) 0.057(3) Uani 0.50 1 d P B 2
H15B H 0.9540 0.5560 0.7561 0.069 Uiso 0.50 1 calc PR B 2
C16B C 0.8766(13) 0.5211(4) 0.8623(8) 0.041(3) Uani 0.50 1 d P B 2
C17B C 0.820(2) 0.4678(11) 0.8898(10) 0.026(4) Uani 0.50 1 d P B 2
C18B C 0.892(2) 0.5752(8) 0.9139(11) 0.056(5) Uani 0.50 1 d P B 2
H18B H 0.9321 0.6119 0.8948 0.067 Uiso 0.50 1 calc PR B 2
C19B C 0.846(3) 0.5711(8) 0.9902(15) 0.053(8) Uani 0.50 1 d P B 2
H19B H 0.8548 0.6058 1.0247 0.063 Uiso 0.50 1 calc PR B 2
C20B C 0.7847(14) 0.5167(4) 1.0199(7) 0.044(3) Uani 0.50 1 d P B 2
C21B C 0.7694(11) 0.4653(4) 0.9686(6) 0.0215(19) Uiso 0.50 1 d P B 2
C22B C 0.7368(13) 0.5131(5) 1.0965(6) 0.059(3) Uani 0.50 1 d P B 2
H22B H 0.7442 0.5475 1.1315 0.070 Uiso 0.50 1 calc PR B 2
C23B C 0.6781(12) 0.4597(5) 1.1222(6) 0.057(3) Uani 0.50 1 d P B 2
H23B H 0.6441 0.4566 1.1749 0.068 Uiso 0.50 1 calc PR B 2
C24B C 0.6689(12) 0.4095(4) 1.0695(5) 0.040(2) Uani 0.50 1 d P B 2
H24B H 0.6291 0.3725 1.0879 0.048 Uiso 0.50 1 calc PR B 2
O1W O 0.5344(3) 0.13704(12) 0.84781(16) 0.0284(5) Uani 1 1 d D A .
H1W H 0.529(5) 0.145(2) 0.7984(9) 0.043 Uiso 1 1 d D . .
H2W H 0.463(3) 0.1551(19) 0.865(3) 0.043 Uiso 1 1 d D . .
O2W O 0.4702(4) 0.36459(17) 0.8221(3) 0.0637(10) Uani 1 1 d D . .
H3W H 0.387(4) 0.364(3) 0.796(4) 0.096 Uiso 1 1 d D . .
H4W H 0.477(8) 0.342(3) 0.781(3) 0.096 Uiso 1 1 d D . .

loop_
_atom_site_aniso_label
_atom_site_aniso_U_11
_atom_site_aniso_U_22
_atom_site_aniso_U_33
_atom_site_aniso_U_23
_atom_site_aniso_U_13
_atom_site_aniso_U_12
Mn1 0.0150(3) 0.0165(2) 0.0184(3) -0.00045(19) 0.00116(18) -0.00077(17)
Mn2 0.0168(3) 0.0170(2) 0.0171(2) 0.00031(19) 0.00328(18) -0.00031(18)
O1 0.0191(13) 0.0449(15) 0.0260(13) -0.0068(11) 0.0047(10) 0.0061(11)
O2 0.0162(13) 0.0550(17) 0.0278(13) 0.0149(12) 0.0016(10) -0.0087(11)
O3 0.0261(14) 0.0462(15) 0.0192(12) -0.0093(11) 0.0008(10) 0.0128(11)
O4 0.0464(17) 0.0328(14) 0.0132(11) 0.0004(10) -0.0066(10) 0.0112(11)
O5 0.0190(12) 0.0250(12) 0.0292(13) -0.0044(10) -0.0044(9) -0.0046(9)
O6 0.0199(13) 0.0262(12) 0.0349(14) -0.0025(10) -0.0085(10) 0.0063(9)
O9 0.0494(19) 0.077(2) 0.0194(13) 0.0138(14) -0.0006(12) -0.0305(16)
O10 0.0532(19) 0.0468(17) 0.0193(12) -0.0057(12) 0.0046(12) 0.0181(14)
O11 0.0268(14) 0.0396(14) 0.0225(12) 0.0088(11) -0.0083(10) -0.0027(11)
O12 0.0132(13) 0.067(2) 0.0361(15) 0.0181(14) -0.0024(11) -0.0083(12)
C25 0.0138(18) 0.0195(16) 0.0176(16) 0.0002(11) 0.0022(13) -0.0019(11)
C26 0.0153(18) 0.0194(16) 0.0157(16) -0.0006(11) 0.0006(13) -0.0014(10)
C27 0.0152(17) 0.0140(13) 0.0176(16) -0.0004(11) -0.0008(12) -0.0010(10)
C28 0.0171(18) 0.0223(15) 0.0178(16) 0.0032(12) 0.0001(13) -0.0012(12)
C29 0.0170(19) 0.0252(17) 0.0160(16) 0.0027(12) 0.0017(13) -0.0015(11)
C30 0.0134(17) 0.0210(15) 0.0180(16) 0.0012(11) 0.0016(12) 0.0000(11)
C31 0.0147(18) 0.0371(19) 0.0113(15) -0.0033(13) -0.0017(12) -0.0034(13)
C32 0.0122(17) 0.0280(18) 0.0163(16) -0.0017(12) -0.0011(12) -0.0045(11)
C33 0.0135(17) 0.0228(15) 0.0141(15) 0.0014(11) 0.0021(12) -0.0017(11)
C34 0.031(2) 0.075(3) 0.0131(17) 0.0032(19) -0.0019(15) -0.011(2)
C35 0.0074(18) 0.053(2) 0.0172(17) 0.0040(15) 0.0003(13) 0.0040(13)
C36 0.0165(17) 0.0286(16) 0.0184(16) -0.0042(13) 0.0024(12) 0.0017(12)
N1A 0.022(3) 0.023(3) 0.024(3) 0.004(2) 0.001(2) -0.004(2)
N2A 0.026(4) 0.024(3) 0.023(3) -0.001(2) 0.003(3) 0.003(3)
C1A 0.031(4) 0.046(5) 0.024(4) 0.006(3) 0.001(3) -0.005(3)
C2A 0.035(5) 0.064(6) 0.029(4) 0.014(4) -0.001(3) -0.007(4)
C3A 0.034(5) 0.056(6) 0.042(5) 0.028(4) -0.007(4) -0.006(4)
C4A 0.025(4) 0.030(4) 0.052(5) 0.016(4) -0.004(3) -0.006(3)
C5A 0.012(4) 0.022(4) 0.036(5) 0.009(4) -0.001(3) -0.001(3)
C6A 0.046(6) 0.023(4) 0.077(7) 0.023(4) -0.008(5) -0.002(4)
C7A 0.063(3) 0.0183(18) 0.074(4) 0.000(2) -0.016(3) 0.0035(19)
C8A 0.021(4) 0.026(4) 0.061(6) -0.007(4) -0.007(4) 0.006(3)
C9A 0.011(6) 0.020(4) 0.027(7) -0.001(5) -0.004(4) 0.004(4)
C10A 0.032(5) 0.030(4) 0.067(6) -0.023(4) -0.006(4) 0.007(3)
C11A 0.031(5) 0.049(5) 0.040(5) -0.020(4) 0.001(3) 0.001(4)
C12A 0.028(4) 0.038(4) 0.030(4) -0.005(3) -0.003(3) 0.004(3)
N3A 0.014(5) 0.026(4) 0.028(5) 0.004(4) -0.001(3) -0.002(3)
N4A 0.009(6) 0.022(3) 0.023(4) 0.001(3) -0.009(5) 0.006(4)
C13A 0.036(5) 0.030(4) 0.037(4) 0.009(3) 0.007(4) 0.006(3)
C14A 0.025(4) 0.044(5) 0.054(5) 0.015(4) 0.011(4) -0.004(3)
C15A 0.030(5) 0.038(5) 0.057(6) 0.017(4) -0.002(4) -0.008(3)
C16A 0.026(6) 0.037(6) 0.045(6) 0.008(5) -0.008(5) -0.008(4)
C17A 0.032(6) 0.009(4) 0.033(9) 0.010(6) -0.004(8) -0.004(3)
C18A 0.051(11) 0.022(6) 0.051(12) 0.013(11) -0.004(12) -0.013(5)
C19A 0.062(11) 0.030(6) 0.062(9) -0.013(5) -0.013(10) 0.000(8)
C20A 0.032(5) 0.029(4) 0.040(5) -0.008(3) -0.006(5) 0.008(4)
C22A 0.041(5) 0.038(4) 0.038(5) -0.018(4) -0.011(4) 0.016(4)
C23A 0.032(5) 0.047(5) 0.031(4) -0.008(3) 0.001(3) 0.014(4)
C24A 0.029(5) 0.032(4) 0.023(4) -0.002(3) 0.005(3) 0.008(3)
O7B 0.045(2) 0.081(3) 0.056(2) -0.0182(19) 0.0224(16) -0.0252(18)
O8B 0.0469(19) 0.065(2) 0.0406(17) -0.0050(16) 0.0107(14) 0.0208(16)
N1B 0.020(3) 0.021(3) 0.037(4) 0.002(3) 0.004(3) 0.001(2)
N2B 0.019(3) 0.024(3) 0.028(3) -0.003(2) 0.004(2) -0.004(3)
C1B 0.023(4) 0.038(4) 0.043(5) 0.015(3) 0.002(3) 0.002(3)
C2B 0.031(5) 0.053(5) 0.044(5) 0.022(4) -0.003(3) -0.019(4)
C3B 0.056(6) 0.027(4) 0.046(5) 0.019(4) -0.009(4) -0.015(4)
C4B 0.044(5) 0.026(4) 0.035(4) 0.009(3) -0.014(4) -0.002(3)
C5B 0.023(6) 0.016(4) 0.025(7) -0.003(5) 0.001(5) 0.001(3)
C6B 0.063(3) 0.0183(18) 0.074(4) 0.000(2) -0.016(3) 0.0035(19)
C7B 0.059(6) 0.030(4) 0.051(6) -0.011(4) -0.017(5) 0.016(4)
C8B 0.034(4) 0.031(4) 0.034(4) -0.012(3) -0.009(3) 0.010(3)
C9B 0.021(4) 0.025(4) 0.027(4) -0.006(3) -0.002(4) 0.001(3)
C10B 0.036(5) 0.055(5) 0.041(5) -0.019(4) 0.001(4) 0.021(4)
C11B 0.030(5) 0.071(6) 0.034(4) -0.014(4) 0.011(3) 0.006(4)
C12B 0.026(4) 0.042(4) 0.033(4) -0.005(3) 0.005(3) -0.003(3)
N3B 0.020(6) 0.018(3) 0.027(5) -0.001(3) 0.001(3) 0.000(3)
N4B 0.014(7) 0.034(4) 0.020(4) -0.006(3) -0.011(5) 0.008(5)
C13B 0.029(4) 0.042(4) 0.030(4) 0.015(3) 0.002(3) 0.003(3)
C14B 0.036(5) 0.059(6) 0.047(5) 0.030(5) 0.008(4) 0.001(4)
C15B 0.035(5) 0.044(5) 0.093(9) 0.038(6) 0.006(5) -0.006(4)
C16B 0.033(6) 0.017(4) 0.071(9) 0.010(6) -0.008(6) -0.002(3)
C17B 0.016(6) 0.026(5) 0.037(10) 0.016(7) 0.004(7) 0.007(3)
C18B 0.046(7) 0.018(5) 0.102(15) 0.024(9) -0.004(11) -0.010(4)
C19B 0.056(15) 0.017(6) 0.08(2) -0.010(11) -0.030(17) -0.004(10)
C20B 0.046(7) 0.033(5) 0.049(6) -0.017(4) -0.019(6) 0.012(5)
C22B 0.075(8) 0.048(6) 0.049(6) -0.028(5) -0.020(5) 0.019(5)
C23B 0.062(7) 0.075(7) 0.034(5) -0.023(5) 0.004(4) 0.023(5)
C24B 0.043(6) 0.050(5) 0.027(4) -0.006(4) 0.001(4) 0.011(4)
O1W 0.0204(13) 0.0370(14) 0.0282(13) -0.0056(11) 0.0045(10) -0.0012(10)
O2W 0.066(2) 0.053(2) 0.075(3) 0.015(2) 0.027(2) 0.0099(19)

loop_
_atom_type_symbol
_atom_type_description
_atom_type_scat_dispersion_real
_atom_type_scat_dispersion_imag
_atom_type_scat_source
C C 0.0181 0.0091 'International Tables Vol C Tables 4.2.6.8 and 6.1.1.4'
H H 0.0000 0.0000 'International Tables Vol C Tables 4.2.6.8 and 6.1.1.4'
N N 0.0311 0.0180 'International Tables Vol C Tables 4.2.6.8 and 6.1.1.4'
O O 0.0492 0.0322 'International Tables Vol C Tables 4.2.6.8 and 6.1.1.4'
Mn Mn -0.5299 2.8052 'International Tables Vol C Tables 4.2.6.8 and 6.1.1.4'

loop_
_geom_angle_atom_site_label_1
_geom_angle_atom_site_label_2
_geom_angle_atom_site_label_3
_geom_angle
_geom_angle_site_symmetry_1
_geom_angle_site_symmetry_3
O5 Mn1 O10 86.62(10) 1_655 4_665
O5 Mn1 O1W 162.71(10) 1_655 .
O10 Mn1 O1W 83.46(10) 4_665 .
O5 Mn1 O1 94.86(10) 1_655 .
O10 Mn1 O1 127.77(11) 4_665 .
O1W Mn1 O1 80.27(9) . .
O5 Mn1 N2B 84.74(17) 1_655 .
O10 Mn1 N2B 76.06(18) 4_665 .
O1W Mn1 N2B 106.43(17) . .
O1 Mn1 N2B 156.15(17) . .
O5 Mn1 N1B 114.66(18) 1_655 .
O10 Mn1 N1B 139.75(18) 4_665 .
O1W Mn1 N1B 81.74(18) . .
O1 Mn1 N1B 86.03(17) . .
N2B Mn1 N1B 72.7(2) . .
O5 Mn1 N1A 91.64(17) 1_655 .
O10 Mn1 N1A 155.31(17) 4_665 .
O1W Mn1 N1A 103.24(17) . .
O1 Mn1 N1A 76.92(17) . .
N2B Mn1 N1A 79.3(2) . .
N1B Mn1 N1A 25.3(2) . .
O5 Mn1 N2A 108.03(18) 1_655 .
O10 Mn1 N2A 85.83(17) 4_665 .
O1W Mn1 N2A 85.38(18) . .
O1 Mn1 N2A 140.90(18) . .
N2B Mn1 N2A 24.7(2) . .
N1B Mn1 N2A 55.9(2) . .
N1A Mn1 N2A 71.3(2) . .
O2 Mn2 O9 102.10(13) . 4_665
O2 Mn2 O6 101.24(10) . 1_655
O9 Mn2 O6 110.64(10) 4_665 1_655
O2 Mn2 N3B 148.5(3) . .
O9 Mn2 N3B 83.2(3) 4_665 .
O6 Mn2 N3B 105.9(2) 1_655 .
O2 Mn2 N4B 93.0(3) . .
O9 Mn2 N4B 155.9(4) 4_665 .
O6 Mn2 N4B 84.2(3) 1_655 .
N3B Mn2 N4B 74.3(5) . .
O2 Mn2 N4A 84.3(3) . .
O9 Mn2 N4A 151.6(3) 4_665 .
O6 Mn2 N4A 94.8(3) 1_655 .
N3B Mn2 N4A 77.7(4) . .
N4B Mn2 N4A 12.5(3) . .
O2 Mn2 N3A 154.3(3) . .
O9 Mn2 N3A 93.5(3) 4_665 .
O6 Mn2 N3A 92.0(2) 1_655 .
N3B Mn2 N3A 15.01(19) . .
N4B Mn2 N3A 66.3(4) . .
N4A Mn2 N3A 72.6(4) . .
C31 O1 Mn1 130.8(2) . .
C31 O2 Mn2 136.7(2) . .
C33 O5 Mn1 139.6(2) . 1_455
C33 O6 Mn2 134.1(2) . 1_455
C35 O9 Mn2 141.0(3) . 4_566
C35 O10 Mn1 132.3(3) . 4_566
C26 C25 C30 119.5(3) . .
C26 C25 C31 117.8(3) . .
C30 C25 C31 122.6(3) . .
C25 C26 C27 121.0(3) . .
C25 C26 C32 119.8(3) . .
C27 C26 C32 119.2(3) . .
C28 C27 C26 119.3(3) . .
C28 C27 C33 120.4(3) . .
C26 C27 C33 120.0(3) . .
C29 C28 C27 120.2(3) . .
C29 C28 C34 121.9(3) . .
C27 C28 C34 117.8(3) . .
C28 C29 C30 120.3(3) . .
C28 C29 C35 117.2(3) . .
C30 C29 C35 122.5(3) . .
C25 C30 C29 119.6(3) . .
C25 C30 C36 120.2(3) . .
C29 C30 C36 120.2(3) . .
O1 C31 O2 127.1(3) . .
O1 C31 C25 118.9(3) . .
O2 C31 C25 113.9(3) . .
O3 C32 O4 125.2(3) . .
O3 C32 C26 123.0(3) . .
O4 C32 C26 111.7(3) . .
O6 C33 O5 127.4(3) . .
O6 C33 C27 118.6(3) . .
O5 C33 C27 114.0(3) . .
O7B C34 O8B 126.2(4) . .
O7B C34 C28 115.8(4) . .
O8B C34 C28 118.0(4) . .
O10 C35 O9 126.7(4) . .
O10 C35 C29 117.6(3) . .
O9 C35 C29 115.5(3) . .
O11 C36 O12 126.5(3) . .
O11 C36 C30 118.2(3) . .
O12 C36 C30 115.3(3) . .
C1A N1A C5A 118.6(7) . .
C1A N1A Mn1 124.7(5) . .
C5A N1A Mn1 116.5(5) . .
C12A N2A C9A 117.4(8) . .
C12A N2A Mn1 125.9(5) . .
C9A N2A Mn1 116.2(6) . .
N1A C1A C2A 121.1(8) . .
C3A C2A C1A 121.2(8) . .
C2A C3A C4A 119.2(8) . .
C3A C4A C5A 117.0(8) . .
C3A C4A C6A 123.2(8) . .
C5A C4A C6A 119.8(9) . .
N1A C5A C4A 122.7(9) . .
N1A C5A C9A 118.1(8) . .
C4A C5A C9A 119.2(9) . .
C4A C6A C7A 119.1(7) . .
C8A C7A C6A 120.3(6) . .
C7A C8A C10A 120.8(7) . .
C7A C8A C9A 121.4(9) . .
C10A C8A C9A 117.6(9) . .
N2A C9A C8A 123.1(11) . .
N2A C9A C5A 117.0(10) . .
C8A C9A C5A 119.8(10) . .
C11A C10A C8A 119.8(7) . .
C10A C11A C12A 119.6(8) . .
N2A C12A C11A 122.5(8) . .
C13A N3A C17A 121.2(12) . .
C13A N3A Mn2 125.0(7) . .
C17A N3A Mn2 113.9(11) . .
C21A N4A C24A 115.7(11) . .
C21A N4A Mn2 117.9(9) . .
C24A N4A Mn2 126.3(8) . .
N3A C13A C14A 121.8(9) . .
C15A C14A C13A 120.0(8) . .
C14A C15A C16A 118.8(8) . .
C15A C16A C18A 125.2(12) . .
C15A C16A C17A 118.0(12) . .
C18A C16A C17A 116.8(14) . .
N3A C17A C21A 120.9(15) . .
N3A C17A C16A 120.2(16) . .
C21A C17A C16A 118.9(15) . .
C19A C18A C16A 124.2(18) . .
C18A C19A C20A 119.7(17) . .
C21A C20A C22A 116.5(9) . .
C21A C20A C19A 120.4(11) . .
C22A C20A C19A 123.1(11) . .
N4A C21A C20A 125.4(10) . .
N4A C21A C17A 114.7(12) . .
C20A C21A C17A 119.8(11) . .
C23A C22A C20A 119.0(7) . .
C22A C23A C24A 120.1(8) . .
N4A C24A C23A 123.0(9) . .
C1B N1B C5B 118.0(8) . .
C1B N1B Mn1 126.2(5) . .
C5B N1B Mn1 115.6(7) . .
C12B N2B C9B 117.7(7) . .
C12B N2B Mn1 126.1(5) . .
C9B N2B Mn1 116.2(5) . .
N1B C1B C2B 122.7(8) . .
C3B C2B C1B 119.5(8) . .
C3B C2B C2B 101.5(9) . 3_657
C1B C2B C2B 77.9(6) . 3_657
C2B C3B C4B 119.2(7) . .
C5B C4B C3B 117.7(9) . .
N1B C5B C4B 122.8(12) . .
N1B C5B C9B 118.1(10) . .
C4B C5B C9B 119.1(10) . .
C10B C8B C9B 117.3(8) . .
C10B C8B C7B 123.6(8) . .
C9B C8B C7B 119.1(9) . .
N2B C9B C8B 123.0(9) . .
N2B C9B C5B 117.1(8) . .
C8B C9B C5B 119.9(9) . .
C11B C10B C8B 119.4(7) . .
C10B C11B C12B 119.5(8) . .
N2B C12B C11B 123.1(8) . .
C13B N3B C17B 116.7(11) . .
C13B N3B Mn2 126.4(7) . .
C17B N3B Mn2 116.8(10) . .
C24B N4B C21B 119.6(12) . .
C24B N4B Mn2 126.9(10) . .
C21B N4B Mn2 113.4(9) . .
N3B C13B C14B 122.2(9) . .
C15B C14B C13B 120.6(9) . .
C14B C15B C16B 119.7(8) . .
C17B C16B C15B 115.7(12) . .
C17B C16B C18B 121.3(15) . .
C15B C16B C18B 123.0(10) . .
C16B C17B N3B 125.1(15) . .
C16B C17B C21B 119.7(18) . .
N3B C17B C21B 115.1(16) . .
C19B C18B C16B 117.8(17) . .
C18B C19B C20B 122.0(19) . .
C22B C20B C21B 118.9(11) . .
C22B C20B C19B 121.8(12) . .
C21B C20B C19B 119.2(13) . .
N4B C21B C20B 119.9(11) . .
N4B C21B C17B 120.1(13) . .
C20B C21B C17B 119.9(13) . .
C23B C22B C20B 119.6(9) . .
C22B C23B C24B 119.0(9) . .
N4B C24B C23B 122.8(11) . .

loop_
_geom_bond_atom_site_label_1
_geom_bond_atom_site_label_2
_geom_bond_distance
_geom_bond_site_symmetry_2
Mn1 O5 2.094(2) 1_655
Mn1 O10 2.193(3) 4_665
Mn1 O1W 2.211(2) .
Mn1 O1 2.214(2) .
Mn1 N2B 2.281(6) .
Mn1 N1B 2.283(6) .
Mn1 N1A 2.314(6) .
Mn1 N2A 2.315(6) .
Mn2 O2 2.080(2) .
Mn2 O9 2.087(3) 4_665
Mn2 O6 2.105(2) 1_655
Mn2 N3B 2.225(10) .
Mn2 N4B 2.248(14) .
Mn2 N4A 2.256(13) .
Mn2 N3A 2.283(10) .
O1 C31 1.243(4) .
O2 C31 1.253(4) .
O3 C32 1.207(4) .
O4 C32 1.303(4) .
O5 C33 1.247(4) .
O5 Mn1 2.094(2) 1_455
O6 C33 1.247(4) .
O6 Mn2 2.105(2) 1_455
O9 C35 1.248(5) .
O9 Mn2 2.086(3) 4_566
O10 C35 1.246(5) .
O10 Mn1 2.193(3) 4_566
O11 C36 1.236(4) .
O12 C36 1.263(4) .
C25 C26 1.392(5) .
C25 C30 1.400(5) .
C25 C31 1.523(5) .
C26 C27 1.399(5) .
C26 C32 1.506(4) .
C27 C28 1.395(5) .
C27 C33 1.515(4) .
C28 C29 1.392(5) .
C28 C34 1.518(5) .
C29 C30 1.406(5) .
C29 C35 1.521(5) .
C30 C36 1.498(4) .
C34 O7B 1.237(6) .
C34 O8B 1.253(6) .
N1A C1A 1.334(10) .
N1A C5A 1.352(10) .
N2A C12A 1.316(10) .
N2A C9A 1.371(13) .
C1A C2A 1.409(11) .
C2A C3A 1.336(14) .
C3A C4A 1.413(13) .
C4A C5A 1.415(11) .
C4A C6A 1.428(12) .
C5A C9A 1.438(13) .
C6A C7A 1.442(12) .
C7A C8A 1.362(10) .
C8A C10A 1.397(13) .
C8A C9A 1.403(14) .
C10A C11A 1.346(13) .
C11A C12A 1.428(11) .
N3A C13A 1.317(14) .
N3A C17A 1.34(3) .
N4A C21A 1.342(16) .
N4A C24A 1.342(15) .
C13A C14A 1.412(11) .
C14A C15A 1.368(13) .
C15A C16A 1.410(16) .
C16A C18A 1.41(2) .
C16A C17A 1.46(2) .
C17A C21A 1.44(2) .
C18A C19A 1.34(3) .
C19A C20A 1.42(2) .
C20A C21A 1.398(12) .
C20A C22A 1.404(14) .
C22A C23A 1.355(13) .
C23A C24A 1.395(10) .
N1B C1B 1.318(10) .
N1B C5B 1.361(13) .
N2B C12B 1.327(10) .
N2B C9B 1.361(10) .
C1B C2B 1.402(11) .
C2B C3B 1.360(14) .
C2B C2B 2.029(17) 3_657
C3B C4B 1.403(13) .
C4B C5B 1.393(15) .
C5B C9B 1.444(13) .
C7B C8B 1.445(12) .
C8B C10B 1.399(13) .
C8B C9B 1.403(11) .
C10B C11B 1.376(14) .
C11B C12B 1.384(11) .
N3B C13B 1.344(13) .
N3B C17B 1.38(3) .
N4B C24B 1.292(16) .
N4B C21B 1.387(17) .
C13B C14B 1.392(11) .
C14B C15B 1.354(15) .
C15B C16B 1.443(18) .
C16B C17B 1.37(3) .
C16B C18B 1.46(2) .
C17B C21B 1.416(16) .
C18B C19B 1.36(2) .
C19B C20B 1.42(2) .
C20B C22B 1.375(17) .
C20B C21B 1.412(13) .
C22B C23B 1.371(16) .
C23B C24B 1.402(12) .
